data_2312160
loop_
_publ_author_name
'N&#xe4;ther, Christian'
'Jess, Inke'

_publ_section_title
;
 Synthesis, crystal structure and thermal properties of
 di-&#x3bc;-iodido-bis-[bis-(2-chloro-pyrazine-&#x3ba;<i>N</i>)copper(I)].
;
_journal_coeditor_code JQ2025
_journal_issue 'Pt 3'
_journal_name_full 'Acta crystallographica. Section E, Crystallographic communications'
_journal_page_first 167
_journal_page_last 171
_journal_paper_doi 10.1107/S2056989023001238
_journal_volume 79
_journal_year 2023
_chemical_formula_iupac '[Cu2 I2 (C4 H3 Cl1 N2)4]'
_chemical_formula_moiety 'C16 H12 Cl4 Cu2 I2 N8'
_chemical_formula_sum 'C16 H12 Cl4 Cu2 I2 N8'
_chemical_formula_weight 839.02
_chemical_name_systematic
;
Di-\m-iodido-bis[bis(2-chloropyrazine-\k<i>N</i>)copper(I)]
;
_space_group_crystal_system triclinic
_space_group_IT_number 2
_space_group_name_Hall '-P 1'
_space_group_name_H-M_alt 'P -1'
_atom_sites_solution_hydrogens geom
_audit_creation_method SHELXL-2016/6
_cell_angle_alpha 108.932(9)
_cell_angle_beta 101.922(10)
_cell_angle_gamma 111.088(9)
_cell_formula_units_Z 1
_cell_length_a 7.5220(6)
_cell_length_b 10.1067(8)
_cell_length_c 10.1973(9)
_cell_measurement_reflns_used 6865
_cell_measurement_temperature 220(2)
_cell_measurement_theta_max 28.060
_cell_measurement_theta_min 2.481
_cell_volume 636.62(13)
_computing_cell_refinement
;
X-Area (Stoe, 2008)
;
_computing_data_collection
;
X-Area (Stoe, 2008)
;
_computing_data_reduction
;
X-Area (Stoe, 2008)
;
_computing_molecular_graphics
;
DIAMOND (Brandenburg, 1999)
;
_computing_publication_material
;
Publcif (Westrip, 2010)
;
_computing_structure_refinement
;
<i>SHELXL2016/6</i> (Sheldrick, 2015b)
;
_computing_structure_solution
;
<i>SHELXT2014/5</i> (Sheldrick, 2015a)
;
_diffrn_ambient_temperature 220(2)
_diffrn_measured_fraction_theta_full 0.990
_diffrn_measured_fraction_theta_max 0.976
_diffrn_measurement_device_type 'Stoe IPDS-1'
_diffrn_measurement_method 'Phi scans'
_diffrn_radiation_type MoK\a
_diffrn_radiation_wavelength 0.71073
_diffrn_reflns_av_R_equivalents 0.0412
_diffrn_reflns_av_unetI/netI 0.0385
_diffrn_reflns_limit_h_max 9
_diffrn_reflns_limit_h_min -9
_diffrn_reflns_limit_k_max 13
_diffrn_reflns_limit_k_min -13
_diffrn_reflns_limit_l_max 13
_diffrn_reflns_limit_l_min -13
_diffrn_reflns_number 6865
_diffrn_reflns_theta_full 25.242
_diffrn_reflns_theta_max 28.060
_diffrn_reflns_theta_min 2.481
_exptl_absorpt_coefficient_mu 4.537
_exptl_absorpt_correction_T_max 0.667
_exptl_absorpt_correction_T_min 0.556
_exptl_absorpt_correction_type numerical
_exptl_absorpt_process_details
;
(X-Shape and X-Red 32; Stoe, 2008)
;
_exptl_crystal_colour yellow
_exptl_crystal_density_diffrn 2.188
_exptl_crystal_description block
_exptl_crystal_F_000 396
_exptl_crystal_size_max 0.25
_exptl_crystal_size_mid 0.20
_exptl_crystal_size_min 0.18
_refine_diff_density_max 1.224
_refine_diff_density_min -1.912
_refine_ls_extinction_coef 0.043(3)
_refine_ls_extinction_expression Fc^*^=kFc[1+0.001xFc^2^\l^3^/sin(2\q)]^-1/4^
_refine_ls_extinction_method
;
<i>SHELXL2016/6</i> (Sheldrick 2015b)
;
_refine_ls_goodness_of_fit_ref 1.015
_refine_ls_hydrogen_treatment constr
_refine_ls_matrix_type full
_refine_ls_number_parameters 146
_refine_ls_number_reflns 3018
_refine_ls_number_restraints 0
_refine_ls_restrained_S_all 1.015
_refine_ls_R_factor_all 0.0421
_refine_ls_R_factor_gt 0.0372
_refine_ls_shift/su_max 0.001
_refine_ls_shift/su_mean 0.000
_refine_ls_structure_factor_coef Fsqd
_refine_ls_weighting_details 'w=1/[\s^2^(Fo^2^)+(0.0731P)^2^] where P=(Fo^2^+2Fc^2^)/3'
_refine_ls_weighting_scheme calc
_refine_ls_wR_factor_gt 0.0966
_refine_ls_wR_factor_ref 0.0995
_reflns_number_gt 2670
_reflns_number_total 3018
_reflns_threshold_expression 'I > 2\s(I)'
_cod_data_source_file jq2025sup1.cif
_cod_data_source_block I
_cod_original_cell_volume 636.62(11)
_cod_database_code 2312160
_shelx_space_group_comment
;
The symmetry employed for this shelxl refinement is uniquely defined
by the following loop, which should always be used as a source of
symmetry information in preference to the above space-group names.
They are only intended as comments.
;

loop_
_space_group_symop_operation_xyz
'x, y, z'
'-x, -y, -z'

loop_
_atom_site_type_symbol
_atom_site_label
_atom_site_fract_x
_atom_site_fract_y
_atom_site_fract_z
_atom_site_U_iso_or_equiv
_atom_site_adp_type
_atom_site_calc_flag
_atom_site_occupancy
_atom_site_disorder_assembly
_atom_site_disorder_group
Cu Cu1 0.83699(6) 0.44607(6) 0.88784(5) 0.02577(15) Uani d 1 . .
I I1 1.13274(3) 0.38430(3) 0.84123(3) 0.02918(13) Uani d 1 . .
N N1 0.1826(5) -0.0235(4) 0.6635(5) 0.0382(8) Uani d 1 . .
C C1 0.2875(6) 0.0483(5) 0.8075(5) 0.0310(8) Uani d 1 . .
C C2 0.4784(6) 0.1784(5) 0.8761(5) 0.0273(7) Uani d 1 . .
H H2 0.545096 0.224589 0.980055 0.033 Uiso calc 1 . .
N N2 0.5673(4) 0.2377(4) 0.7947(4) 0.0240(6) Uani d 1 . .
C C3 0.4652(6) 0.1671(5) 0.6476(5) 0.0352(9) Uani d 1 . .
H H3 0.524713 0.206273 0.587078 0.042 Uiso calc 1 . .
C C4 0.2745(7) 0.0380(6) 0.5828(5) 0.0400(10) Uani d 1 . .
H H4 0.206856 -0.008357 0.478949 0.048 Uiso calc 1 . .
Cl Cl1 0.1760(2) -0.02696(16) 0.91711(16) 0.0573(4) Uani d 1 . .
N N11 0.6729(5) 0.7005(4) 0.5844(4) 0.0312(7) Uani d 1 . .
C C11 0.5985(6) 0.6885(4) 0.6870(4) 0.0271(8) Uani d 1 . .
C C12 0.6478(6) 0.6211(5) 0.7776(4) 0.0270(7) Uani d 1 . .
H H12 0.589696 0.617235 0.850384 0.032 Uiso calc 1 . .
N N12 0.7785(4) 0.5614(4) 0.7617(3) 0.0238(6) Uani d 1 . .
C C13 0.8562(5) 0.5723(5) 0.6574(4) 0.0267(7) Uani d 1 . .
H H13 0.948559 0.531426 0.643161 0.032 Uiso calc 1 . .
C C14 0.8049(6) 0.6421(5) 0.5694(5) 0.0311(8) Uani d 1 . .
H H14 0.864111 0.648491 0.497602 0.037 Uiso calc 1 . .
Cl Cl11 0.42309(19) 0.76067(15) 0.70711(14) 0.0455(3) Uani d 1 . .

loop_
_atom_site_aniso_label
_atom_site_aniso_U_11
_atom_site_aniso_U_22
_atom_site_aniso_U_33
_atom_site_aniso_U_12
_atom_site_aniso_U_13
_atom_site_aniso_U_23
Cu1 0.0206(2) 0.0312(3) 0.0281(3) 0.01328(19) 0.00699(17) 0.0157(2)
I1 0.02846(17) 0.03876(19) 0.02799(18) 0.02343(12) 0.01185(11) 0.01347(12)
N1 0.0280(16) 0.0314(19) 0.043(2) 0.0099(14) 0.0061(15) 0.0109(16)
C1 0.0267(17) 0.0208(17) 0.043(2) 0.0098(14) 0.0161(16) 0.0099(16)
C2 0.0249(17) 0.0229(17) 0.0288(19) 0.0099(14) 0.0075(14) 0.0080(15)
N2 0.0185(13) 0.0233(15) 0.0279(16) 0.0083(11) 0.0045(11) 0.0124(13)
C3 0.0318(19) 0.039(2) 0.032(2) 0.0127(17) 0.0053(16) 0.0214(19)
C4 0.035(2) 0.038(2) 0.030(2) 0.0087(18) -0.0033(16) 0.0141(19)
Cl1 0.0531(7) 0.0426(7) 0.0509(7) -0.0019(5) 0.0312(6) 0.0111(6)
N11 0.0345(17) 0.0280(17) 0.0299(17) 0.0132(14) 0.0054(13) 0.0166(14)
C11 0.0267(17) 0.0237(17) 0.0264(19) 0.0141(14) 0.0013(14) 0.0082(15)
C12 0.0266(17) 0.035(2) 0.0263(18) 0.0188(15) 0.0113(14) 0.0151(16)
N12 0.0230(14) 0.0247(15) 0.0257(15) 0.0123(12) 0.0065(11) 0.0135(13)
C13 0.0230(16) 0.0296(19) 0.0288(19) 0.0128(14) 0.0079(14) 0.0143(16)
C14 0.0314(18) 0.031(2) 0.030(2) 0.0118(16) 0.0097(15) 0.0162(17)
Cl11 0.0526(6) 0.0525(7) 0.0470(6) 0.0421(6) 0.0143(5) 0.0220(5)

loop_
_atom_type_symbol
_atom_type_description
_atom_type_scat_dispersion_real
_atom_type_scat_dispersion_imag
_atom_type_scat_source
C C 0.0033 0.0016 'International Tables Vol C Tables 4.2.6.8 and 6.1.1.4'
H H 0.0000 0.0000 'International Tables Vol C Tables 4.2.6.8 and 6.1.1.4'
N N 0.0061 0.0033 'International Tables Vol C Tables 4.2.6.8 and 6.1.1.4'
Cl Cl 0.1484 0.1585 'International Tables Vol C Tables 4.2.6.8 and 6.1.1.4'
Cu Cu 0.3201 1.2651 'International Tables Vol C Tables 4.2.6.8 and 6.1.1.4'
I I -0.4742 1.8119 'International Tables Vol C Tables 4.2.6.8 and 6.1.1.4'

loop_
_geom_angle_atom_site_label_1
_geom_angle_atom_site_label_2
_geom_angle_atom_site_label_3
_geom_angle_site_symmetry_1
_geom_angle_site_symmetry_3
_geom_angle
_geom_angle_publ_flag
N2 Cu1 N12 . . 103.01(12) y
N2 Cu1 Cu1 . 2_767 130.55(9) ?
N12 Cu1 Cu1 . 2_767 126.35(9) ?
N2 Cu1 I1 . . 109.42(9) y
N12 Cu1 I1 . . 107.83(9) y
Cu1 Cu1 I1 2_767 . 61.554(19) ?
N2 Cu1 I1 . 2_767 107.58(9) y
N12 Cu1 I1 . 2_767 105.80(9) y
Cu1 Cu1 I1 2_767 2_767 60.06(2) ?
I1 Cu1 I1 . 2_767 121.61(2) y
Cu1 I1 Cu1 . 2_767 58.39(2) ?
C1 N1 C4 . . 115.1(4) ?
N1 C1 C2 . . 124.4(4) ?
N1 C1 Cl1 . . 117.0(3) ?
C2 C1 Cl1 . . 118.6(3) ?
N2 C2 C1 . . 119.7(4) ?
N2 C2 H2 . . 120.1 ?
C1 C2 H2 . . 120.1 ?
C2 N2 C3 . . 117.4(3) ?
C2 N2 Cu1 . . 122.7(3) ?
C3 N2 Cu1 . . 119.5(3) ?
N2 C3 C4 . . 121.4(4) ?
N2 C3 H3 . . 119.3 ?
C4 C3 H3 . . 119.3 ?
N1 C4 C3 . . 121.9(4) ?
N1 C4 H4 . . 119.0 ?
C3 C4 H4 . . 119.0 ?
C11 N11 C14 . . 115.8(3) ?
N11 C11 C12 . . 124.4(4) ?
N11 C11 Cl11 . . 116.8(3) ?
C12 C11 Cl11 . . 118.7(3) ?
N12 C12 C11 . . 119.8(3) ?
N12 C12 H12 . . 120.1 ?
C11 C12 H12 . . 120.1 ?
C13 N12 C12 . . 116.9(3) ?
C13 N12 Cu1 . . 123.3(3) ?
C12 N12 Cu1 . . 119.7(3) ?
N12 C13 C14 . . 121.8(4) ?
N12 C13 H13 . . 119.1 ?
C14 C13 H13 . . 119.1 ?
N11 C14 C13 . . 121.3(4) ?
N11 C14 H14 . . 119.3 ?
C13 C14 H14 . . 119.3 ?

loop_
_geom_bond_atom_site_label_1
_geom_bond_atom_site_label_2
_geom_bond_site_symmetry_2
_geom_bond_distance
_geom_bond_publ_flag
Cu1 N2 . 2.070(3) y
Cu1 N12 . 2.078(3) y
Cu1 Cu1 2_767 2.5643(10) y
Cu1 I1 . 2.6093(5) y
Cu1 I1 2_767 2.6476(6) y
N1 C1 . 1.313(6) ?
N1 C4 . 1.342(6) ?
C1 C2 . 1.382(5) ?
C1 Cl1 . 1.735(4) ?
C2 N2 . 1.327(5) ?
C2 H2 . 0.9400 ?
N2 C3 . 1.335(5) ?
C3 C4 . 1.378(6) ?
C3 H3 . 0.9400 ?
C4 H4 . 0.9400 ?
N11 C11 . 1.302(6) ?
N11 C14 . 1.336(6) ?
C11 C12 . 1.380(5) ?
C11 Cl11 . 1.739(4) ?
C12 N12 . 1.336(5) ?
C12 H12 . 0.9400 ?
N12 C13 . 1.330(5) ?
C13 C14 . 1.384(6) ?
C13 H13 . 0.9400 ?
C14 H14 . 0.9400 ?

loop_
_geom_hbond_atom_site_label_D
_geom_hbond_atom_site_label_H
_geom_hbond_atom_site_label_A
_geom_hbond_site_symmetry_A
_geom_hbond_distance_DH
_geom_hbond_distance_HA
_geom_hbond_distance_DA
_geom_hbond_angle_DHA
C3 H3 N11 2_666 0.94 2.68 3.241(5) 119.4
C13 H13 I1 . 0.94 3.24 3.872(4) 126.5

_cod_database_fobs_code 2312160
